data_7212692
loop_
_publ_author_name
'Li, Cheng-Peng'
'Chen, Jing'
'Du, Miao'

_publ_section_title
;
 Structural diversification and metal-directed assembly of coordination
 architectures based on tetrabromoterephthalic acid and a bent dipyridyl
 tecton 2,5-bis(4-pyridyl)-1,3,4-oxadiazole
;
_journal_issue 12
_journal_name_full CrystEngComm
_journal_page_first 4392
_journal_paper_doi 10.1039/c003738a
_journal_volume 12
_journal_year 2010
_chemical_formula_sum 'C32 H18 Br4 Cd N8 O7'
_chemical_formula_weight 1058.58
_chemical_name_systematic
;
?
;
_space_group_IT_number 2
_symmetry_cell_setting triclinic
_symmetry_space_group_name_Hall '-P 1'
_symmetry_space_group_name_H-M 'P -1'
_atom_sites_solution_hydrogens geom
_atom_sites_solution_primary direct
_atom_sites_solution_secondary difmap
_audit_creation_method SHELXL-97
_cell_angle_alpha 78.9610(10)
_cell_angle_beta 71.0450(10)
_cell_angle_gamma 64.9900(10)
_cell_formula_units_Z 2
_cell_length_a 10.8691(8)
_cell_length_b 12.3897(9)
_cell_length_c 15.1065(10)
_cell_measurement_reflns_used 3289
_cell_measurement_temperature 296(2)
_cell_measurement_theta_max 26.66
_cell_measurement_theta_min 2.23
_cell_volume 1740.1(2)
_computing_cell_refinement 'Bruker APEX II'
_computing_data_collection 'Bruker APEX II'
_computing_data_reduction 'Bruker SAINT'
_computing_molecular_graphics 'Bruker SHELXTL'
_computing_publication_material 'Bruker SHELXTL'
_computing_structure_refinement 'SHELXL-97 (Sheldrick, 1997)'
_computing_structure_solution 'SHELXS-97 (Sheldrick, 1990)'
_diffrn_ambient_temperature 296(2)
_diffrn_measured_fraction_theta_full 0.990
_diffrn_measured_fraction_theta_max 0.990
_diffrn_measurement_device_type 'APEX II CCD area detector'
_diffrn_measurement_method 'phi and omega scans'
_diffrn_radiation_monochromator graphite
_diffrn_radiation_source 'fine-focus sealed tube'
_diffrn_radiation_type MoK\a
_diffrn_radiation_wavelength 0.71073
_diffrn_reflns_av_R_equivalents 0.0156
_diffrn_reflns_av_sigmaI/netI 0.0361
_diffrn_reflns_limit_h_max 12
_diffrn_reflns_limit_h_min -12
_diffrn_reflns_limit_k_max 14
_diffrn_reflns_limit_k_min -14
_diffrn_reflns_limit_l_max 17
_diffrn_reflns_limit_l_min -14
_diffrn_reflns_number 8819
_diffrn_reflns_theta_full 25.03
_diffrn_reflns_theta_max 25.03
_diffrn_reflns_theta_min 1.43
_exptl_absorpt_coefficient_mu 5.281
_exptl_absorpt_correction_T_max 1.000000
_exptl_absorpt_correction_T_min 0.767397
_exptl_absorpt_correction_type multi-scan
_exptl_absorpt_process_details SADABS
_exptl_crystal_colour Colorless
_exptl_crystal_density_diffrn 2.020
_exptl_crystal_density_meas ?
_exptl_crystal_density_method 'not measured'
_exptl_crystal_description Block
_exptl_crystal_F_000 1020
_exptl_crystal_size_max 0.20
_exptl_crystal_size_mid 0.18
_exptl_crystal_size_min 0.14
_refine_diff_density_max 0.452
_refine_diff_density_min -0.484
_refine_diff_density_rms 0.088
_refine_ls_extinction_method none
_refine_ls_goodness_of_fit_ref 1.060
_refine_ls_hydrogen_treatment constr
_refine_ls_matrix_type full
_refine_ls_number_parameters 469
_refine_ls_number_reflns 6086
_refine_ls_number_restraints 0
_refine_ls_restrained_S_all 1.060
_refine_ls_R_factor_all 0.0464
_refine_ls_R_factor_gt 0.0278
_refine_ls_shift/su_max 0.001
_refine_ls_shift/su_mean 0.000
_refine_ls_structure_factor_coef Fsqd
_refine_ls_weighting_details 'calc w=1/[\s^2^(Fo^2^)+(0.0145P)^2^+2.7975P] where P=(Fo^2^+2Fc^2^)/3'
_refine_ls_weighting_scheme calc
_refine_ls_wR_factor_gt 0.0487
_refine_ls_wR_factor_ref 0.0603
_reflns_number_gt 4705
_reflns_number_total 6086
_reflns_threshold_expression >2sigma(I)
_cod_data_source_file c003738a.txt
_cod_data_source_block 5
_cod_depositor_comments
;
The following automatic conversions were performed:

'_symmetry_cell_setting' value 'Triclinic' changed to 'triclinic'
according to /home/saulius/struct/CIF-dictionaries/cif_core.dic
dictionary named 'cif_core.dic' version 2.4.2 from
2011-04-26.

'_exptl_absorpt_correction_type' value 'Multi-Scan'
changed to 'multi-scan' according to
/home/saulius/struct/CIF-dictionaries/cif_core.dic dictionary named
'cif_core.dic' version 2.4.2 from 2011-04-26.

Automatic conversion script
Id: cif_fix_values 1891 2012-01-12 08:04:46Z andrius 

The following automatic conversions were performed:

'_exptl_crystal_density_meas' value 'None' was changed to '?' - the
value is perceived as not measured.

Automatic conversion script
Id: cif_fix_values 3008 2015-01-20 13:52:24Z robertas 
;
_cod_original_sg_symbol_H-M P-1
_cod_database_code 7212692

loop_
_symmetry_equiv_pos_as_xyz
'x, y, z'
'-x, -y, -z'

loop_
_atom_site_label
_atom_site_type_symbol
_atom_site_fract_x
_atom_site_fract_y
_atom_site_fract_z
_atom_site_U_iso_or_equiv
_atom_site_adp_type
_atom_site_occupancy
_atom_site_symmetry_multiplicity
_atom_site_calc_flag
_atom_site_refinement_flags
Cd1 Cd 0.44560(3) 0.82029(3) 0.67795(2) 0.02871(9) Uani 1 1 d .
Br1 Br 0.70680(5) 0.21820(4) 0.97258(3) 0.04169(13) Uani 1 1 d .
Br2 Br 0.67691(5) 0.40953(4) 0.78917(3) 0.04709(14) Uani 1 1 d .
Br3 Br -0.00575(5) 1.11030(4) 0.68178(3) 0.04553(13) Uani 1 1 d .
Br4 Br -0.29712(5) 1.19497(4) 0.61785(3) 0.04794(14) Uani 1 1 d .
O1 O -0.0315(3) 1.3826(3) 0.9010(2) 0.0447(8) Uani 1 1 d .
O2 O 0.8953(3) 0.3334(2) 0.3521(2) 0.0341(7) Uani 1 1 d .
O3 O 0.3699(3) 0.6962(3) 0.8068(2) 0.0499(9) Uani 1 1 d .
O4 O 0.5628(3) 0.7164(3) 0.8028(2) 0.0462(8) Uani 1 1 d .
O5 O 0.2578(3) 0.8330(3) 0.6302(2) 0.0390(7) Uani 1 1 d .
O6 O 0.3477(3) 0.9541(3) 0.5303(2) 0.0442(8) Uani 1 1 d .
O7 O 0.6221(3) 0.8898(3) 0.6149(2) 0.0555(10) Uani 1 1 d .
H7A H 0.7045 0.8565 0.6238 0.083 Uiso 1 1 d R
H7B H 0.6117 0.9423 0.5705 0.083 Uiso 1 1 d R
N1 N 0.3241(4) 1.0099(3) 0.7364(3) 0.0362(9) Uani 1 1 d .
N2 N 0.0226(4) 1.4567(3) 0.7561(3) 0.0560(12) Uani 1 1 d .
N3 N -0.0760(5) 1.5510(4) 0.8126(3) 0.0605(12) Uani 1 1 d .
N4 N -0.3626(5) 1.6762(5) 1.1476(4) 0.0812(17) Uani 1 1 d .
N5 N 0.5984(4) 0.6576(3) 0.5867(2) 0.0369(9) Uani 1 1 d .
N6 N 1.0287(4) 0.3021(3) 0.4452(3) 0.0417(10) Uani 1 1 d .
N7 N 1.1029(4) 0.2213(3) 0.3749(3) 0.0409(9) Uani 1 1 d .
N8 N 1.1325(5) 0.0548(4) 0.0825(3) 0.0566(12) Uani 1 1 d .
C1 C 0.1400(5) 1.1425(4) 0.8484(3) 0.0438(12) Uani 1 1 d .
H1 H 0.0774 1.1529 0.9081 0.053 Uiso 1 1 calc R
C2 C 0.2312(5) 1.0302(4) 0.8206(3) 0.0431(12) Uani 1 1 d .
H2 H 0.2281 0.9652 0.8626 0.052 Uiso 1 1 calc R
C3 C 0.3287(5) 1.1045(4) 0.6783(3) 0.0436(12) Uani 1 1 d .
H3 H 0.3950 1.0919 0.6200 0.052 Uiso 1 1 calc R
C4 C 0.2400(5) 1.2201(4) 0.7003(4) 0.0475(13) Uani 1 1 d .
H4 H 0.2459 1.2838 0.6576 0.057 Uiso 1 1 calc R
C5 C 0.1423(5) 1.2394(4) 0.7869(3) 0.0394(11) Uani 1 1 d .
C6 C 0.0464(5) 1.3605(4) 0.8107(3) 0.0421(12) Uani 1 1 d .
C7 C -0.1038(5) 1.5034(4) 0.8963(4) 0.0450(12) Uani 1 1 d .
C8 C -0.1957(5) 1.5611(4) 0.9834(4) 0.0479(13) Uani 1 1 d .
C9 C -0.2066(6) 1.4980(5) 1.0677(4) 0.0613(15) Uani 1 1 d .
H9 H -0.1576 1.4157 1.0718 0.074 Uiso 1 1 calc R
C10 C -0.2924(7) 1.5594(6) 1.1474(4) 0.0780(19) Uani 1 1 d .
H10 H -0.3013 1.5153 1.2046 0.094 Uiso 1 1 calc R
C11 C -0.3496(7) 1.7341(6) 1.0650(6) 0.084(2) Uani 1 1 d .
H11 H -0.3977 1.8166 1.0629 0.101 Uiso 1 1 calc R
C12 C -0.2705(6) 1.6825(5) 0.9814(4) 0.0678(17) Uani 1 1 d .
H12 H -0.2675 1.7284 0.9249 0.081 Uiso 1 1 calc R
C13 C 0.6672(4) 0.5298(4) 0.4638(3) 0.0415(11) Uani 1 1 d .
H13 H 0.6449 0.5099 0.4164 0.050 Uiso 1 1 calc R
C14 C 0.5718(5) 0.6239(4) 0.5186(3) 0.0429(12) Uani 1 1 d .
H14 H 0.4840 0.6662 0.5073 0.052 Uiso 1 1 calc R
C15 C 0.7237(4) 0.5953(4) 0.6028(3) 0.0356(10) Uani 1 1 d .
H15 H 0.7440 0.6181 0.6499 0.043 Uiso 1 1 calc R
C16 C 0.8250(4) 0.4990(4) 0.5533(3) 0.0359(11) Uani 1 1 d .
H16 H 0.9108 0.4569 0.5676 0.043 Uiso 1 1 calc R
C17 C 0.7972(4) 0.4661(3) 0.4820(3) 0.0325(10) Uani 1 1 d .
C18 C 0.9078(4) 0.3661(4) 0.4286(3) 0.0325(10) Uani 1 1 d .
C19 C 1.0220(4) 0.2423(4) 0.3223(3) 0.0347(10) Uani 1 1 d .
C20 C 1.0564(4) 0.1810(4) 0.2390(3) 0.0345(10) Uani 1 1 d .
C21 C 1.1927(5) 0.0958(4) 0.2076(4) 0.0497(13) Uani 1 1 d .
H21 H 1.2607 0.0795 0.2384 0.060 Uiso 1 1 calc R
C22 C 1.2236(6) 0.0366(5) 0.1301(4) 0.0593(15) Uani 1 1 d .
H22 H 1.3146 -0.0202 0.1096 0.071 Uiso 1 1 calc R
C23 C 1.0041(6) 0.1378(5) 0.1129(3) 0.0515(13) Uani 1 1 d .
H23 H 0.9390 0.1539 0.0797 0.062 Uiso 1 1 calc R
C24 C 0.9609(5) 0.2017(4) 0.1905(3) 0.0409(11) Uani 1 1 d .
H24 H 0.8689 0.2576 0.2094 0.049 Uiso 1 1 calc R
C25 C 0.4731(5) 0.6722(4) 0.8370(3) 0.0344(11) Uani 1 1 d .
C26 C 0.4878(4) 0.5824(3) 0.9212(3) 0.0275(9) Uani 1 1 d .
C27 C 0.5753(4) 0.4621(3) 0.9111(3) 0.0284(9) Uani 1 1 d .
C28 C 0.5876(4) 0.3817(3) 0.9884(3) 0.0273(9) Uani 1 1 d .
C29 C 0.2546(4) 0.9127(4) 0.5655(3) 0.0295(10) Uani 1 1 d .
C30 C 0.1233(4) 0.9609(3) 0.5296(3) 0.0275(9) Uani 1 1 d .
C31 C -0.0033(4) 1.0458(4) 0.5781(3) 0.0305(10) Uani 1 1 d .
C32 C -0.1248(4) 1.0834(3) 0.5486(3) 0.0310(10) Uani 1 1 d .

loop_
_atom_site_aniso_label
_atom_site_aniso_U_11
_atom_site_aniso_U_22
_atom_site_aniso_U_33
_atom_site_aniso_U_23
_atom_site_aniso_U_13
_atom_site_aniso_U_12
Cd1 0.02621(16) 0.02668(16) 0.02643(17) -0.00146(13) -0.00625(13) -0.00475(13)
Br1 0.0503(3) 0.0249(2) 0.0350(3) -0.00473(19) -0.0121(2) 0.0007(2)
Br2 0.0597(3) 0.0382(3) 0.0242(2) -0.0075(2) -0.0022(2) -0.0057(2)
Br3 0.0412(3) 0.0538(3) 0.0408(3) -0.0182(2) -0.0167(2) -0.0074(2)
Br4 0.0346(3) 0.0514(3) 0.0463(3) -0.0186(2) -0.0142(2) 0.0029(2)
O1 0.0472(19) 0.0306(17) 0.049(2) -0.0084(15) -0.0083(17) -0.0099(15)
O2 0.0234(15) 0.0297(16) 0.0422(18) -0.0126(14) -0.0059(13) -0.0017(13)
O3 0.049(2) 0.058(2) 0.0377(19) 0.0163(16) -0.0216(17) -0.0177(17)
O4 0.056(2) 0.0442(19) 0.039(2) 0.0090(16) -0.0128(17) -0.0244(17)
O5 0.0383(18) 0.0421(18) 0.0359(18) 0.0119(15) -0.0182(15) -0.0150(15)
O6 0.0341(18) 0.059(2) 0.042(2) 0.0093(16) -0.0150(15) -0.0216(17)
O7 0.0309(18) 0.057(2) 0.070(2) 0.0244(19) -0.0201(17) -0.0163(16)
N1 0.038(2) 0.034(2) 0.034(2) -0.0024(18) -0.0072(18) -0.0140(17)
N2 0.057(3) 0.034(2) 0.057(3) -0.004(2) -0.001(2) -0.010(2)
N3 0.057(3) 0.034(2) 0.073(3) -0.005(2) -0.005(3) -0.010(2)
N4 0.063(3) 0.085(4) 0.098(5) -0.051(4) -0.002(3) -0.027(3)
N5 0.034(2) 0.037(2) 0.030(2) -0.0067(17) -0.0041(17) -0.0064(17)
N6 0.035(2) 0.039(2) 0.044(2) -0.0148(19) -0.0086(19) -0.0050(18)
N7 0.031(2) 0.037(2) 0.045(2) -0.0130(18) -0.0090(19) -0.0009(17)
N8 0.062(3) 0.055(3) 0.049(3) -0.020(2) -0.006(2) -0.019(2)
C1 0.053(3) 0.034(3) 0.033(3) -0.006(2) -0.003(2) -0.010(2)
C2 0.053(3) 0.035(3) 0.033(3) 0.003(2) -0.010(2) -0.013(2)
C3 0.044(3) 0.041(3) 0.039(3) -0.004(2) 0.001(2) -0.019(2)
C4 0.052(3) 0.031(3) 0.056(3) 0.001(2) -0.008(3) -0.018(2)
C5 0.043(3) 0.036(3) 0.041(3) -0.006(2) -0.011(2) -0.016(2)
C6 0.045(3) 0.033(3) 0.047(3) -0.004(2) -0.008(2) -0.017(2)
C7 0.039(3) 0.027(3) 0.067(4) -0.010(2) -0.010(3) -0.010(2)
C8 0.040(3) 0.037(3) 0.066(4) -0.015(3) -0.008(3) -0.015(2)
C9 0.059(4) 0.052(3) 0.068(4) -0.017(3) -0.010(3) -0.016(3)
C10 0.079(4) 0.092(5) 0.067(4) -0.029(4) -0.003(4) -0.040(4)
C11 0.068(4) 0.057(4) 0.117(6) -0.037(4) -0.014(5) -0.010(3)
C12 0.064(4) 0.043(3) 0.082(4) -0.017(3) -0.012(3) -0.009(3)
C13 0.036(3) 0.042(3) 0.045(3) -0.012(2) -0.013(2) -0.008(2)
C14 0.028(2) 0.044(3) 0.047(3) -0.008(2) -0.011(2) -0.002(2)
C15 0.032(2) 0.036(2) 0.034(3) -0.007(2) -0.003(2) -0.011(2)
C16 0.026(2) 0.041(3) 0.034(3) -0.007(2) -0.003(2) -0.008(2)
C17 0.032(2) 0.025(2) 0.033(3) -0.0022(19) 0.000(2) -0.0102(19)
C18 0.032(2) 0.028(2) 0.037(3) -0.003(2) -0.008(2) -0.011(2)
C19 0.028(2) 0.028(2) 0.039(3) -0.006(2) -0.004(2) -0.0053(19)
C20 0.036(2) 0.028(2) 0.035(3) -0.006(2) -0.005(2) -0.009(2)
C21 0.038(3) 0.043(3) 0.059(3) -0.021(3) -0.011(2) -0.002(2)
C22 0.046(3) 0.054(3) 0.065(4) -0.027(3) -0.005(3) -0.006(3)
C23 0.059(3) 0.060(3) 0.039(3) -0.001(3) -0.016(3) -0.025(3)
C24 0.037(3) 0.041(3) 0.035(3) -0.001(2) -0.003(2) -0.011(2)
C25 0.040(3) 0.024(2) 0.027(3) -0.0043(19) -0.007(2) -0.002(2)
C26 0.030(2) 0.028(2) 0.022(2) -0.0005(18) -0.0095(18) -0.0077(18)
C27 0.031(2) 0.029(2) 0.021(2) -0.0047(18) -0.0060(18) -0.0075(18)
C28 0.029(2) 0.023(2) 0.027(2) -0.0027(18) -0.0104(19) -0.0045(18)
C29 0.025(2) 0.034(2) 0.025(2) -0.008(2) -0.0059(19) -0.0056(19)
C30 0.027(2) 0.027(2) 0.023(2) 0.0033(18) -0.0085(18) -0.0065(18)
C31 0.032(2) 0.034(2) 0.026(2) -0.0028(19) -0.0114(19) -0.0109(19)
C32 0.027(2) 0.030(2) 0.030(2) -0.0010(19) -0.0065(19) -0.0057(18)

loop_
_atom_type_symbol
_atom_type_description
_atom_type_scat_dispersion_real
_atom_type_scat_dispersion_imag
_atom_type_scat_source
C C 0.0033 0.0016 'International Tables Vol C Tables 4.2.6.8 and 6.1.1.4'
H H 0.0000 0.0000 'International Tables Vol C Tables 4.2.6.8 and 6.1.1.4'
N N 0.0061 0.0033 'International Tables Vol C Tables 4.2.6.8 and 6.1.1.4'
O O 0.0106 0.0060 'International Tables Vol C Tables 4.2.6.8 and 6.1.1.4'
Br Br -0.2901 2.4595 'International Tables Vol C Tables 4.2.6.8 and 6.1.1.4'
Cd Cd -0.8075 1.2024 'International Tables Vol C Tables 4.2.6.8 and 6.1.1.4'

loop_
_geom_angle_atom_site_label_1
_geom_angle_atom_site_label_2
_geom_angle_atom_site_label_3
_geom_angle
_geom_angle_site_symmetry_1
_geom_angle_site_symmetry_3
O7 Cd1 O5 134.03(11) . .
O7 Cd1 N1 81.95(12) . .
O5 Cd1 N1 92.76(11) . .
O7 Cd1 N5 84.63(13) . .
O5 Cd1 N5 91.06(12) . .
N1 Cd1 N5 164.54(13) . .
O7 Cd1 O3 140.81(11) . .
O5 Cd1 O3 85.01(11) . .
N1 Cd1 O3 102.62(12) . .
N5 Cd1 O3 92.62(12) . .
O7 Cd1 O4 87.09(11) . .
O5 Cd1 O4 138.62(11) . .
N1 Cd1 O4 98.69(11) . .
N5 Cd1 O4 88.22(11) . .
O3 Cd1 O4 53.72(11) . .
O7 Cd1 C25 113.84(13) . .
O5 Cd1 C25 111.86(13) . .
N1 Cd1 C25 102.93(12) . .
N5 Cd1 C25 89.49(12) . .
O3 Cd1 C25 26.97(12) . .
O4 Cd1 C25 26.78(11) . .
C6 O1 C7 102.8(4) . .
C18 O2 C19 102.7(3) . .
C25 O3 Cd1 92.6(3) . .
C25 O4 Cd1 89.3(3) . .
C29 O5 Cd1 101.3(3) . .
Cd1 O7 H7A 125.2 . .
Cd1 O7 H7B 116.4 . .
H7A O7 H7B 116.8 . .
C3 N1 C2 117.4(4) . .
C3 N1 Cd1 118.9(3) . .
C2 N1 Cd1 122.8(3) . .
C6 N2 N3 106.8(4) . .
C7 N3 N2 105.9(4) . .
C11 N4 C10 115.5(6) . .
C15 N5 C14 117.4(4) . .
C15 N5 Cd1 117.0(3) . .
C14 N5 Cd1 125.6(3) . .
C18 N6 N7 105.6(3) . .
C19 N7 N6 107.1(3) . .
C22 N8 C23 116.1(4) . .
C2 C1 C5 119.2(4) . .
C2 C1 H1 120.4 . .
C5 C1 H1 120.4 . .
N1 C2 C1 123.1(4) . .
N1 C2 H2 118.5 . .
C1 C2 H2 118.5 . .
N1 C3 C4 123.2(4) . .
N1 C3 H3 118.4 . .
C4 C3 H3 118.4 . .
C3 C4 C5 118.7(4) . .
C3 C4 H4 120.7 . .
C5 C4 H4 120.7 . .
C1 C5 C4 118.5(4) . .
C1 C5 C6 122.1(4) . .
C4 C5 C6 119.4(4) . .
N2 C6 O1 111.9(4) . .
N2 C6 C5 128.4(5) . .
O1 C6 C5 119.7(4) . .
N3 C7 O1 112.6(4) . .
N3 C7 C8 129.1(4) . .
O1 C7 C8 118.3(5) . .
C9 C8 C12 118.4(5) . .
C9 C8 C7 121.6(5) . .
C12 C8 C7 119.9(5) . .
C8 C9 C10 118.3(6) . .
C8 C9 H9 120.9 . .
C10 C9 H9 120.9 . .
N4 C10 C9 124.5(7) . .
N4 C10 H10 117.7 . .
C9 C10 H10 117.7 . .
N4 C11 C12 125.1(6) . .
N4 C11 H11 117.5 . .
C12 C11 H11 117.5 . .
C11 C12 C8 118.2(6) . .
C11 C12 H12 120.9 . .
C8 C12 H12 120.9 . .
C14 C13 C17 117.8(4) . .
C14 C13 H13 121.1 . .
C17 C13 H13 121.1 . .
N5 C14 C13 123.8(4) . .
N5 C14 H14 118.1 . .
C13 C14 H14 118.1 . .
N5 C15 C16 123.3(4) . .
N5 C15 H15 118.3 . .
C16 C15 H15 118.3 . .
C15 C16 C17 118.8(4) . .
C15 C16 H16 120.6 . .
C17 C16 H16 120.6 . .
C16 C17 C13 118.9(4) . .
C16 C17 C18 117.8(4) . .
C13 C17 C18 123.3(4) . .
N6 C18 O2 112.6(4) . .
N6 C18 C17 125.1(4) . .
O2 C18 C17 122.2(4) . .
N7 C19 O2 111.9(4) . .
N7 C19 C20 126.5(4) . .
O2 C19 C20 121.6(4) . .
C24 C20 C21 118.2(4) . .
C24 C20 C19 123.2(4) . .
C21 C20 C19 118.5(4) . .
C22 C21 C20 118.2(5) . .
C22 C21 H21 120.9 . .
C20 C21 H21 120.9 . .
N8 C22 C21 124.5(5) . .
N8 C22 H22 117.8 . .
C21 C22 H22 117.8 . .
N8 C23 C24 124.4(5) . .
N8 C23 H23 117.8 . .
C24 C23 H23 117.8 . .
C20 C24 C23 118.6(4) . .
C20 C24 H24 120.7 . .
C23 C24 H24 120.7 . .
O4 C25 O3 124.2(4) . .
O4 C25 C26 118.9(4) . .
O3 C25 C26 116.9(4) . .
O4 C25 Cd1 63.9(2) . .
O3 C25 Cd1 60.4(2) . .
C26 C25 Cd1 175.3(3) . .
C28 C26 C27 117.5(4) 2_667 .
C28 C26 C25 120.6(3) 2_667 .
C27 C26 C25 121.9(3) . .
C28 C27 C26 121.1(3) . .
C28 C27 Br2 120.1(3) . .
C26 C27 Br2 118.8(3) . .
C27 C28 C26 121.3(3) . 2_667
C27 C28 Br1 120.3(3) . .
C26 C28 Br1 118.4(3) 2_667 .
O6 C29 O5 125.1(4) . .
O6 C29 C30 119.9(4) . .
O5 C29 C30 115.1(4) . .
C32 C30 C31 118.4(4) 2_576 .
C32 C30 C29 120.9(3) 2_576 .
C31 C30 C29 120.6(3) . .
C32 C31 C30 120.3(4) . .
C32 C31 Br3 120.7(3) . .
C30 C31 Br3 118.9(3) . .
C30 C32 C31 121.3(4) 2_576 .
C30 C32 Br4 119.1(3) 2_576 .
C31 C32 Br4 119.6(3) . .

loop_
_geom_bond_atom_site_label_1
_geom_bond_atom_site_label_2
_geom_bond_distance
_geom_bond_site_symmetry_2
Cd1 O7 2.286(3) .
Cd1 O5 2.314(3) .
Cd1 N1 2.335(3) .
Cd1 N5 2.339(3) .
Cd1 O3 2.390(3) .
Cd1 O4 2.467(3) .
Cd1 C25 2.746(4) .
Br1 C28 1.899(4) .
Br2 C27 1.888(4) .
Br3 C31 1.878(4) .
Br4 C32 1.899(4) .
O1 C6 1.359(5) .
O1 C7 1.365(5) .
O2 C18 1.359(5) .
O2 C19 1.361(4) .
O3 C25 1.247(5) .
O4 C25 1.238(5) .
O5 C29 1.248(5) .
O6 C29 1.246(5) .
O7 H7A 0.8569 .
O7 H7B 0.8406 .
N1 C3 1.332(5) .
N1 C2 1.332(5) .
N2 C6 1.293(6) .
N2 N3 1.403(5) .
N3 C7 1.286(6) .
N4 C11 1.313(8) .
N4 C10 1.321(8) .
N5 C15 1.328(5) .
N5 C14 1.332(5) .
N6 C18 1.294(5) .
N6 N7 1.397(5) .
N7 C19 1.286(5) .
N8 C22 1.327(6) .
N8 C23 1.330(6) .
C1 C2 1.372(6) .
C1 C5 1.374(6) .
C1 H1 0.9300 .
C2 H2 0.9300 .
C3 C4 1.378(6) .
C3 H3 0.9300 .
C4 C5 1.378(6) .
C4 H4 0.9300 .
C5 C6 1.452(6) .
C7 C8 1.465(7) .
C8 C9 1.359(7) .
C8 C12 1.374(7) .
C9 C10 1.384(7) .
C9 H9 0.9300 .
C10 H10 0.9300 .
C11 C12 1.371(8) .
C11 H11 0.9300 .
C12 H12 0.9300 .
C13 C14 1.382(6) .
C13 C17 1.386(6) .
C13 H13 0.9300 .
C14 H14 0.9300 .
C15 C16 1.375(5) .
C15 H15 0.9300 .
C16 C17 1.380(6) .
C16 H16 0.9300 .
C17 C18 1.457(5) .
C19 C20 1.456(6) .
C20 C24 1.370(6) .
C20 C21 1.395(6) .
C21 C22 1.373(6) .
C21 H21 0.9300 .
C22 H22 0.9300 .
C23 C24 1.380(6) .
C23 H23 0.9300 .
C24 H24 0.9300 .
C25 C26 1.524(6) .
C26 C28 1.389(5) 2_667
C26 C27 1.395(5) .
C27 C28 1.385(5) .
C28 C26 1.389(5) 2_667
C29 C30 1.531(5) .
C30 C32 1.387(5) 2_576
C30 C31 1.398(5) .
C31 C32 1.394(5) .
C32 C30 1.387(5) 2_576

loop_
_geom_torsion_atom_site_label_1
_geom_torsion_atom_site_label_2
_geom_torsion_atom_site_label_3
_geom_torsion_atom_site_label_4
_geom_torsion
_geom_torsion_site_symmetry_1
_geom_torsion_site_symmetry_4
O7 Cd1 O3 C25 -1.0(4) . .
O5 Cd1 O3 C25 174.5(3) . .
N1 Cd1 O3 C25 -93.7(3) . .
N5 Cd1 O3 C25 83.7(3) . .
O4 Cd1 O3 C25 -2.2(2) . .
O7 Cd1 O4 C25 -177.1(3) . .
O5 Cd1 O4 C25 -2.8(3) . .
N1 Cd1 O4 C25 101.5(3) . .
N5 Cd1 O4 C25 -92.4(3) . .
O3 Cd1 O4 C25 2.2(2) . .
O7 Cd1 O5 C29 -13.7(3) . .
N1 Cd1 O5 C29 67.7(3) . .
N5 Cd1 O5 C29 -97.3(3) . .
O3 Cd1 O5 C29 170.2(3) . .
O4 Cd1 O5 C29 174.2(2) . .
C25 Cd1 O5 C29 172.8(2) . .
O7 Cd1 N1 C3 47.5(3) . .
O5 Cd1 N1 C3 -86.6(3) . .
N5 Cd1 N1 C3 17.5(7) . .
O3 Cd1 N1 C3 -172.1(3) . .
O4 Cd1 N1 C3 133.3(3) . .
C25 Cd1 N1 C3 160.2(3) . .
O7 Cd1 N1 C2 -144.2(4) . .
O5 Cd1 N1 C2 81.7(3) . .
N5 Cd1 N1 C2 -174.2(4) . .
O3 Cd1 N1 C2 -3.8(4) . .
O4 Cd1 N1 C2 -58.4(4) . .
C25 Cd1 N1 C2 -31.5(4) . .
C6 N2 N3 C7 -0.3(6) . .
O7 Cd1 N5 C15 59.4(3) . .
O5 Cd1 N5 C15 -166.4(3) . .
N1 Cd1 N5 C15 89.2(5) . .
O3 Cd1 N5 C15 -81.4(3) . .
O4 Cd1 N5 C15 -27.8(3) . .
C25 Cd1 N5 C15 -54.6(3) . .
O7 Cd1 N5 C14 -118.8(4) . .
O5 Cd1 N5 C14 15.3(4) . .
N1 Cd1 N5 C14 -89.0(6) . .
O3 Cd1 N5 C14 100.4(4) . .
O4 Cd1 N5 C14 153.9(4) . .
C25 Cd1 N5 C14 127.2(4) . .
C18 N6 N7 C19 -0.2(5) . .
C3 N1 C2 C1 1.4(7) . .
Cd1 N1 C2 C1 -167.0(4) . .
C5 C1 C2 N1 0.7(7) . .
C2 N1 C3 C4 -2.0(7) . .
Cd1 N1 C3 C4 166.9(4) . .
N1 C3 C4 C5 0.6(7) . .
C2 C1 C5 C4 -2.2(7) . .
C2 C1 C5 C6 178.4(4) . .
C3 C4 C5 C1 1.6(7) . .
C3 C4 C5 C6 -179.0(4) . .
N3 N2 C6 O1 1.0(6) . .
N3 N2 C6 C5 -178.6(5) . .
C7 O1 C6 N2 -1.2(5) . .
C7 O1 C6 C5 178.4(4) . .
C1 C5 C6 N2 -168.7(5) . .
C4 C5 C6 N2 11.8(8) . .
C1 C5 C6 O1 11.7(7) . .
C4 C5 C6 O1 -167.7(4) . .
N2 N3 C7 O1 -0.5(6) . .
N2 N3 C7 C8 177.5(5) . .
C6 O1 C7 N3 1.0(5) . .
C6 O1 C7 C8 -177.2(4) . .
N3 C7 C8 C9 -175.7(5) . .
O1 C7 C8 C9 2.1(7) . .
N3 C7 C8 C12 2.4(8) . .
O1 C7 C8 C12 -179.8(5) . .
C12 C8 C9 C10 -0.1(8) . .
C7 C8 C9 C10 178.1(5) . .
C11 N4 C10 C9 1.7(10) . .
C8 C9 C10 N4 -1.7(9) . .
C10 N4 C11 C12 0.0(10) . .
N4 C11 C12 C8 -1.7(10) . .
C9 C8 C12 C11 1.6(8) . .
C7 C8 C12 C11 -176.6(5) . .
C15 N5 C14 C13 -0.8(7) . .
Cd1 N5 C14 C13 177.4(3) . .
C17 C13 C14 N5 0.9(7) . .
C14 N5 C15 C16 -0.3(7) . .
Cd1 N5 C15 C16 -178.7(3) . .
N5 C15 C16 C17 1.3(7) . .
C15 C16 C17 C13 -1.1(6) . .
C15 C16 C17 C18 178.1(4) . .
C14 C13 C17 C16 0.1(7) . .
C14 C13 C17 C18 -179.1(4) . .
N7 N6 C18 O2 0.3(5) . .
N7 N6 C18 C17 -177.1(4) . .
C19 O2 C18 N6 -0.3(5) . .
C19 O2 C18 C17 177.2(4) . .
C16 C17 C18 N6 3.0(7) . .
C13 C17 C18 N6 -177.8(4) . .
C16 C17 C18 O2 -174.2(4) . .
C13 C17 C18 O2 5.0(7) . .
N6 N7 C19 O2 0.0(5) . .
N6 N7 C19 C20 178.8(4) . .
C18 O2 C19 N7 0.2(5) . .
C18 O2 C19 C20 -178.7(4) . .
N7 C19 C20 C24 174.7(5) . .
O2 C19 C20 C24 -6.7(7) . .
N7 C19 C20 C21 -4.4(7) . .
O2 C19 C20 C21 174.3(4) . .
C24 C20 C21 C22 -0.4(7) . .
C19 C20 C21 C22 178.7(5) . .
C23 N8 C22 C21 1.0(8) . .
C20 C21 C22 N8 0.0(8) . .
C22 N8 C23 C24 -1.7(8) . .
C21 C20 C24 C23 -0.3(7) . .
C19 C20 C24 C23 -179.3(4) . .
N8 C23 C24 C20 1.5(8) . .
Cd1 O4 C25 O3 -4.1(4) . .
Cd1 O4 C25 C26 175.7(3) . .
Cd1 O3 C25 O4 4.2(4) . .
Cd1 O3 C25 C26 -175.6(3) . .
O7 Cd1 C25 O4 3.2(3) . .
O5 Cd1 C25 O4 178.0(2) . .
N1 Cd1 C25 O4 -83.6(3) . .
N5 Cd1 C25 O4 87.1(3) . .
O3 Cd1 C25 O4 -176.1(4) . .
O7 Cd1 C25 O3 179.3(2) . .
O5 Cd1 C25 O3 -5.9(3) . .
N1 Cd1 C25 O3 92.5(3) . .
N5 Cd1 C25 O3 -96.8(3) . .
O4 Cd1 C25 O3 176.1(4) . .
O4 C25 C26 C28 97.8(5) . 2_667
O3 C25 C26 C28 -82.4(5) . 2_667
O4 C25 C26 C27 -82.8(5) . .
O3 C25 C26 C27 97.0(5) . .
C28 C26 C27 C28 -0.7(7) 2_667 .
C25 C26 C27 C28 179.9(4) . .
C28 C26 C27 Br2 178.9(3) 2_667 .
C25 C26 C27 Br2 -0.5(6) . .
C26 C27 C28 C26 0.7(7) . 2_667
Br2 C27 C28 C26 -178.9(3) . 2_667
C26 C27 C28 Br1 179.7(3) . .
Br2 C27 C28 Br1 0.1(5) . .
Cd1 O5 C29 O6 10.6(5) . .
Cd1 O5 C29 C30 -168.9(3) . .
O6 C29 C30 C32 84.6(5) . 2_576
O5 C29 C30 C32 -95.9(5) . 2_576
O6 C29 C30 C31 -99.1(5) . .
O5 C29 C30 C31 80.4(5) . .
C32 C30 C31 C32 0.6(7) 2_576 .
C29 C30 C31 C32 -175.8(4) . .
C32 C30 C31 Br3 -178.1(3) 2_576 .
C29 C30 C31 Br3 5.5(5) . .
C30 C31 C32 C30 -0.6(7) . 2_576
Br3 C31 C32 C30 178.0(3) . 2_576
C30 C31 C32 Br4 178.0(3) . .
Br3 C31 C32 Br4 -3.3(5) . .
